data_7021216
loop_
_publ_author_name
'Chen, Xiang'
'Wu, Jing-Heng'
'Lai, Ying-Wei'
'Zhao, Rong'
'Chao, Hui'
'Ji, Liang-Nian'

_publ_section_title
;
 Targeting telomeric G-quadruplexes with the ruthenium(ii) complexes
 [Ru(bpy)2(ptpn)](2+) and [Ru(phen)2(ptpn)](2+).
;
_journal_issue 13
_journal_name_full 'Dalton transactions (Cambridge, England : 2003)'
_journal_page_first 4386
_journal_page_last 4397
_journal_paper_doi 10.1039/c3dt32921f
_journal_volume 42
_journal_year 2013
_chemical_formula_moiety '[Ru(bpy)(ptpn)][ClO~4~]~2'
_chemical_formula_sum 'C45.67 H30 Cl2 N11.34 O8 Ru'
_chemical_formula_weight 1037.45
_chemical_name_systematic
;
?
;
_space_group_IT_number 2
_symmetry_cell_setting triclinic
_symmetry_space_group_name_Hall '-P 1'
_symmetry_space_group_name_H-M 'P -1'
_atom_sites_solution_hydrogens geom
_atom_sites_solution_primary direct
_atom_sites_solution_secondary difmap
_audit_creation_method SHELXL-97
_cell_angle_alpha 105.5690(10)
_cell_angle_beta 110.5420(10)
_cell_angle_gamma 100.1600(10)
_cell_formula_units_Z 2
_cell_length_a 12.9546(6)
_cell_length_b 13.7380(6)
_cell_length_c 14.3046(7)
_cell_measurement_temperature 298(2)
_cell_volume 2190.70(18)
_computing_cell_refinement 'PROCESS-AUTO (Rigaku, 1998)'
_computing_data_collection 'PROCESS-AUTO (Rigaku, 1998)'
_computing_data_reduction 'PROCESS-AUTO (Rigaku, 1998)'
_computing_molecular_graphics 'Bruker SHELXTL'
_computing_publication_material 'Bruker SHELXTL'
_computing_structure_refinement 'SHELXL-97 (Sheldrick, 1997)'
_computing_structure_solution 'SHELXS-97 (Sheldrick, 1990)'
_diffrn_ambient_temperature 298(2)
_diffrn_measured_fraction_theta_full 0.972
_diffrn_measured_fraction_theta_max 0.972
_diffrn_measurement_device_type 'Rigaku R-AXIS SPIDE IP'
_diffrn_measurement_method '\w scans'
_diffrn_radiation_monochromator graphite
_diffrn_radiation_source 'fine-focus sealed tube'
_diffrn_radiation_type MoK\a
_diffrn_radiation_wavelength 0.71073
_diffrn_reflns_av_R_equivalents 0.0579
_diffrn_reflns_av_sigmaI/netI 0.0774
_diffrn_reflns_limit_h_max 15
_diffrn_reflns_limit_h_min -15
_diffrn_reflns_limit_k_max 16
_diffrn_reflns_limit_k_min -16
_diffrn_reflns_limit_l_max 17
_diffrn_reflns_limit_l_min -17
_diffrn_reflns_number 15951
_diffrn_reflns_theta_full 26.00
_diffrn_reflns_theta_max 26.00
_diffrn_reflns_theta_min 3.05
_exptl_absorpt_coefficient_mu 0.550
_exptl_absorpt_correction_T_max 0.9221
_exptl_absorpt_correction_T_min 0.8933
_exptl_absorpt_correction_type empirical
_exptl_crystal_colour red
_exptl_crystal_density_diffrn 1.573
_exptl_crystal_density_method 'not measured'
_exptl_crystal_description block
_exptl_crystal_F_000 1051
_exptl_crystal_size_max 0.21
_exptl_crystal_size_mid 0.16
_exptl_crystal_size_min 0.15
_refine_diff_density_max 1.385
_refine_diff_density_min -0.970
_refine_diff_density_rms 0.225
_refine_ls_extinction_coef 0.022(4)
_refine_ls_extinction_expression Fc^*^=kFc[1+0.001xFc^2^\l^3^/sin(2\q)]^-1/4^
_refine_ls_extinction_method SHELXL
_refine_ls_goodness_of_fit_ref 1.181
_refine_ls_hydrogen_treatment constr
_refine_ls_matrix_type full
_refine_ls_number_parameters 618
_refine_ls_number_reflns 8363
_refine_ls_number_restraints 0
_refine_ls_restrained_S_all 1.181
_refine_ls_R_factor_all 0.1288
_refine_ls_R_factor_gt 0.0852
_refine_ls_shift/su_max 0.004
_refine_ls_shift/su_mean 0.001
_refine_ls_structure_factor_coef Fsqd
_refine_ls_weighting_details 'calc w=1/[\s^2^(Fo^2^)+(0.1940P)^2^+0.0000P] where P=(Fo^2^+2Fc^2^)/3'
_refine_ls_weighting_scheme calc
_refine_ls_wR_factor_gt 0.2321
_refine_ls_wR_factor_ref 0.3111
_reflns_number_gt 5626
_reflns_number_total 8363
_reflns_threshold_expression >2sigma(I)
_cod_data_source_file c3dt32921f.txt
_cod_data_source_block Ru(bpy)(ptpn)
_cod_depositor_comments
;
The following automatic conversions were performed:

'_symmetry_cell_setting' value 'Triclinic' changed to 'triclinic'
according to /home/saulius/struct/CIF-dictionaries/cif_core.dic
dictionary named 'cif_core.dic' version 2.4.2 from 2011-04-26.

Automatic conversion script
Id: cif_fix_values 1891 2012-01-12 08:04:46Z andrius 
;
_cod_original_sg_symbol_H-M P-1
_cod_database_code 7021216

loop_
_symmetry_equiv_pos_as_xyz
'x, y, z'
'-x, -y, -z'

loop_
_atom_site_label
_atom_site_type_symbol
_atom_site_fract_x
_atom_site_fract_y
_atom_site_fract_z
_atom_site_U_iso_or_equiv
_atom_site_adp_type
_atom_site_occupancy
_atom_site_symmetry_multiplicity
_atom_site_calc_flag
_atom_site_refinement_flags
Ru1 Ru 0.25497(5) 1.18526(4) 1.35873(4) 0.0481(3) Uani 1 1 d .
Cl1 Cl 0.2629(2) 0.6730(3) 0.5736(2) 0.0970(9) Uani 1 1 d .
Cl2 Cl 0.6205(3) 0.7668(3) 0.2019(2) 0.1057(10) Uani 1 1 d .
O1 O 0.2264(7) 0.6487(8) 0.6492(7) 0.112(3) Uani 1 1 d .
O2 O 0.3311(7) 0.6078(8) 0.5491(8) 0.118(3) Uani 1 1 d .
O3 O 0.3434(9) 0.7828(9) 0.6204(9) 0.136(3) Uani 1 1 d .
O4 O 0.1703(7) 0.6652(12) 0.4857(8) 0.176(6) Uani 1 1 d .
O5 O 0.7250(10) 0.8242(12) 0.2914(11) 0.197(6) Uani 1 1 d .
O6 O 0.5597(9) 0.6791(9) 0.2222(9) 0.157(5) Uani 1 1 d .
O7 O 0.5475(13) 0.8363(11) 0.1913(12) 0.190(6) Uani 1 1 d .
O8 O 0.6240(12) 0.7351(11) 0.1037(8) 0.171(5) Uani 1 1 d .
N1 N 0.3412(5) 1.3052(5) 1.3280(5) 0.0503(14) Uani 1 1 d .
N2 N 0.3076(5) 1.1013(4) 1.2506(4) 0.0459(13) Uani 1 1 d .
N3 N 0.5612(6) 1.1560(5) 1.0790(6) 0.0626(17) Uani 1 1 d .
N4 N 0.6228(6) 1.2217(5) 1.0507(6) 0.0621(16) Uani 1 1 d .
N5 N 0.5690(5) 1.3678(5) 1.1337(5) 0.0531(14) Uani 1 1 d .
N6 N 0.7376(6) 1.3493(5) 0.9798(5) 0.0602(16) Uani 1 1 d .
N7 N 0.8734(7) 1.2723(6) 0.8814(7) 0.076(2) Uani 1 1 d .
N8 N 0.3974(6) 1.1756(6) 1.4758(6) 0.0640(17) Uani 1 1 d .
N9 N 0.1814(5) 1.0627(5) 1.3934(5) 0.0538(15) Uani 1 1 d .
N10 N 0.1026(6) 1.1911(6) 1.2485(6) 0.0637(17) Uani 1 1 d .
N11 N 0.2021(5) 1.2792(5) 1.4582(5) 0.0559(15) Uani 1 1 d .
C1 C 0.9465(9) 1.2466(9) 0.8435(9) 0.090(3) Uani 1 1 d .
H1 H 0.9608 1.1827 0.8443 0.108 Uiso 1 1 calc R
C2 C 1.0048(10) 1.3039(10) 0.8025(9) 0.098(4) Uani 1 1 d .
H2 H 1.0532 1.2781 0.7740 0.118 Uiso 1 1 calc R
C3 C 0.9896(11) 1.3972(11) 0.8048(9) 0.106(4) Uani 1 1 d .
H3 H 1.0295 1.4379 0.7787 0.127 Uiso 1 1 calc R
C4 C 0.9139(8) 1.4374(8) 0.8460(7) 0.072(2) Uani 1 1 d .
C5 C 0.8583(7) 1.3719(7) 0.8861(6) 0.0599(19) Uani 1 1 d .
C6 C 0.7888(6) 1.4105(6) 0.9382(6) 0.0559(18) Uani 1 1 d .
C7 C 0.7727(7) 1.5103(8) 0.9428(7) 0.069(2) Uani 1 1 d .
C8 C 0.8305(9) 1.5742(9) 0.8978(9) 0.090(3) Uani 1 1 d .
H8 H 0.8197 1.6396 0.8994 0.107 Uiso 1 1 calc R
C9 C 0.8992(10) 1.5375(9) 0.8544(9) 0.093(3) Uani 1 1 d .
H9 H 0.9381 1.5800 0.8290 0.112 Uiso 1 1 calc R
C10 C 0.7089(8) 1.5499(7) 0.9946(8) 0.072(2) Uani 1 1 d .
H10 H 0.7006 1.6168 1.0005 0.087 Uiso 1 1 calc R
C11 C 0.6580(7) 1.4888(7) 1.0372(7) 0.064(2) Uani 1 1 d .
H11 H 0.6127 1.5122 1.0710 0.077 Uiso 1 1 calc R
C12 C 0.6763(6) 1.3902(6) 1.0284(6) 0.0571(18) Uani 1 1 d .
C13 C 0.6178(6) 1.3208(6) 1.0726(6) 0.0541(17) Uani 1 1 d .
C14 C 0.5008(6) 1.1932(6) 1.1322(6) 0.0539(17) Uani 1 1 d .
C15 C 0.5092(6) 1.3022(6) 1.1637(6) 0.0520(17) Uani 1 1 d .
C16 C 0.4540(6) 1.3448(6) 1.2311(6) 0.0499(16) Uani 1 1 d .
C17 C 0.3912(6) 1.2738(6) 1.2607(6) 0.0532(17) Uani 1 1 d .
C18 C 0.3769(6) 1.1617(5) 1.2226(5) 0.0462(15) Uani 1 1 d .
C19 C 0.4309(6) 1.1202(6) 1.1581(6) 0.0484(16) Uani 1 1 d .
C20 C 0.4103(7) 1.0112(6) 1.1211(6) 0.0553(18) Uani 1 1 d .
H20 H 0.4446 0.9809 1.0783 0.066 Uiso 1 1 calc R
C21 C 0.3399(7) 0.9485(6) 1.1474(6) 0.0552(18) Uani 1 1 d .
H21 H 0.3257 0.8754 1.1233 0.066 Uiso 1 1 calc R
C22 C 0.2896(6) 0.9962(6) 1.2113(6) 0.0519(16) Uani 1 1 d .
H22 H 0.2404 0.9528 1.2278 0.062 Uiso 1 1 calc R
C23 C 0.4592(7) 1.4509(6) 1.2678(7) 0.0610(19) Uani 1 1 d .
H23 H 0.4966 1.4995 1.2469 0.073 Uiso 1 1 calc R
C24 C 0.4086(7) 1.4827(7) 1.3351(7) 0.064(2) Uani 1 1 d .
H24 H 0.4129 1.5537 1.3613 0.077 Uiso 1 1 calc R
C25 C 0.3516(7) 1.4107(6) 1.3642(6) 0.0578(18) Uani 1 1 d .
H25 H 0.3185 1.4347 1.4106 0.069 Uiso 1 1 calc R
C26 C 0.5090(7) 1.2351(8) 1.5106(7) 0.064(2) Uani 1 1 d .
H26 H 0.5247 1.2844 1.4801 0.077 Uiso 1 1 calc R
C27 C 0.5979(8) 1.2238(9) 1.5890(8) 0.080(3) Uani 1 1 d .
H27 H 0.6729 1.2666 1.6129 0.096 Uiso 1 1 calc R
C28 C 0.5764(8) 1.1495(10) 1.6325(9) 0.089(3) Uani 1 1 d .
H28 H 0.6363 1.1425 1.6872 0.107 Uiso 1 1 calc R
C29 C 0.4660(9) 1.0855(9) 1.5945(8) 0.084(3) Uani 1 1 d .
H29 H 0.4516 1.0330 1.6220 0.100 Uiso 1 1 calc R
C30 C 0.3762(8) 1.0972(7) 1.5167(7) 0.065(2) Uani 1 1 d .
C31 C 0.2522(7) 1.0340(7) 1.4678(7) 0.062(2) Uani 1 1 d .
C32 C 0.2138(9) 0.9545(8) 1.5010(9) 0.082(3) Uani 1 1 d .
H32 H 0.2663 0.9362 1.5518 0.099 Uiso 1 1 calc R
C33 C 0.0997(10) 0.9038(9) 1.4589(9) 0.089(3) Uani 1 1 d .
H33 H 0.0726 0.8502 1.4804 0.106 Uiso 1 1 calc R
C34 C 0.0223(9) 0.9329(8) 1.3823(9) 0.083(3) Uani 1 1 d .
H34 H -0.0570 0.9014 1.3544 0.100 Uiso 1 1 calc R
C35 C 0.0674(7) 1.0095(7) 1.3498(8) 0.067(2) Uani 1 1 d .
H35 H 0.0171 1.0253 1.2952 0.080 Uiso 1 1 calc R
C36 C 0.0643(7) 1.1513(7) 1.1431(6) 0.066(2) Uani 1 1 d .
H36 H 0.1058 1.1140 1.1140 0.079 Uiso 1 1 calc R
C37 C -0.0355(7) 1.1631(7) 1.0745(7) 0.071(2) Uani 1 1 d .
H37 H -0.0619 1.1319 1.0008 0.085 Uiso 1 1 calc R
C38 C -0.0936(7) 1.2209(9) 1.1166(8) 0.080(3) Uani 1 1 d .
H38 H -0.1583 1.2330 1.0723 0.097 Uiso 1 1 calc R
C39 C -0.0551(7) 1.2616(7) 1.2264(7) 0.071(2) Uani 1 1 d .
H39 H -0.0966 1.2977 1.2567 0.085 Uiso 1 1 calc R
C40 C 0.0440(6) 1.2487(7) 1.2898(6) 0.0581(18) Uani 1 1 d .
C41 C 0.0994(7) 1.2993(7) 1.4087(7) 0.062(2) Uani 1 1 d .
C42 C 0.0526(9) 1.3592(9) 1.4666(8) 0.078(3) Uani 1 1 d .
H42 H -0.0160 1.3726 1.4321 0.093 Uiso 1 1 calc R
C43 C 0.1096(9) 1.3993(9) 1.5775(8) 0.084(3) Uani 1 1 d .
H43 H 0.0784 1.4387 1.6181 0.101 Uiso 1 1 calc R
C44 C 0.2111(9) 1.3808(8) 1.6267(8) 0.085(3) Uani 1 1 d .
H44 H 0.2496 1.4072 1.7009 0.101 Uiso 1 1 calc R
C45 C 0.2561(9) 1.3224(8) 1.5651(7) 0.076(2) Uani 1 1 d .
H45 H 0.3270 1.3126 1.5994 0.091 Uiso 1 1 calc R
C46 C -0.1994(19) 0.9444(19) 1.0968(18) 0.055(5) Uiso 0.33 1 d P
C47 C -0.2593(19) 1.0007(18) 1.1509(18) 0.054(5) Uiso 0.33 1 d P
H47A H -0.2881 1.0470 1.1156 0.081 Uiso 0.33 1 calc PR
H47B H -0.2067 1.0417 1.2239 0.081 Uiso 0.33 1 calc PR
H47C H -0.3227 0.9507 1.1489 0.081 Uiso 0.33 1 calc PR
N1W N -0.1642(18) 0.8911(18) 1.0633(17) 0.065(5) Uiso 0.33 1 d P

loop_
_atom_site_aniso_label
_atom_site_aniso_U_11
_atom_site_aniso_U_22
_atom_site_aniso_U_33
_atom_site_aniso_U_23
_atom_site_aniso_U_13
_atom_site_aniso_U_12
Ru1 0.0514(4) 0.0505(4) 0.0489(4) 0.0162(3) 0.0263(3) 0.0216(3)
Cl1 0.0776(15) 0.142(3) 0.1009(19) 0.064(2) 0.0471(15) 0.0512(17)
Cl2 0.129(2) 0.089(2) 0.0817(18) 0.0231(16) 0.0305(17) 0.0325(18)
O1 0.102(5) 0.162(8) 0.117(6) 0.076(6) 0.070(5) 0.056(6)
O2 0.116(6) 0.122(7) 0.153(8) 0.059(6) 0.082(6) 0.055(6)
O3 0.154(8) 0.115(8) 0.145(8) 0.042(7) 0.078(7) 0.029(7)
O4 0.086(6) 0.334(18) 0.107(7) 0.091(10) 0.031(5) 0.064(8)
O5 0.123(8) 0.219(14) 0.178(11) 0.099(11) -0.005(8) -0.013(8)
O6 0.133(8) 0.117(8) 0.164(9) 0.072(7) 0.010(7) -0.020(6)
O7 0.240(14) 0.154(11) 0.222(14) 0.083(11) 0.108(13) 0.120(11)
O8 0.219(12) 0.182(12) 0.103(7) 0.017(8) 0.078(8) 0.071(10)
N1 0.049(3) 0.053(4) 0.050(3) 0.012(3) 0.021(3) 0.024(3)
N2 0.054(3) 0.038(3) 0.041(3) 0.010(2) 0.019(2) 0.013(2)
N3 0.086(4) 0.051(4) 0.080(4) 0.028(3) 0.059(4) 0.030(3)
N4 0.078(4) 0.053(4) 0.071(4) 0.019(3) 0.049(4) 0.023(3)
N5 0.061(3) 0.053(4) 0.061(4) 0.024(3) 0.038(3) 0.020(3)
N6 0.065(4) 0.061(4) 0.065(4) 0.025(3) 0.038(3) 0.019(3)
N7 0.083(5) 0.072(5) 0.082(5) 0.019(4) 0.052(4) 0.020(4)
N8 0.083(5) 0.068(4) 0.063(4) 0.026(3) 0.046(4) 0.040(4)
N9 0.042(3) 0.060(4) 0.058(3) 0.012(3) 0.024(3) 0.019(3)
N10 0.076(4) 0.064(4) 0.069(4) 0.026(4) 0.044(4) 0.030(3)
N11 0.057(3) 0.054(4) 0.053(3) 0.008(3) 0.026(3) 0.018(3)
C1 0.099(7) 0.085(7) 0.103(8) 0.020(6) 0.073(6) 0.027(6)
C2 0.102(8) 0.087(8) 0.104(8) 0.004(6) 0.074(7) 0.009(6)
C3 0.116(9) 0.104(10) 0.091(8) 0.013(7) 0.073(7) -0.008(7)
C4 0.074(5) 0.085(7) 0.058(5) 0.022(5) 0.039(4) 0.007(5)
C5 0.060(4) 0.066(5) 0.046(4) 0.015(4) 0.024(3) 0.006(4)
C6 0.056(4) 0.056(5) 0.051(4) 0.019(4) 0.022(3) 0.004(3)
C7 0.066(5) 0.076(6) 0.071(5) 0.034(5) 0.031(4) 0.023(4)
C8 0.105(7) 0.091(8) 0.114(8) 0.068(7) 0.067(7) 0.031(6)
C9 0.102(7) 0.098(9) 0.104(8) 0.059(7) 0.061(7) 0.015(6)
C10 0.083(6) 0.059(5) 0.086(6) 0.031(5) 0.038(5) 0.031(4)
C11 0.069(5) 0.065(5) 0.069(5) 0.030(4) 0.034(4) 0.029(4)
C12 0.060(4) 0.056(5) 0.059(4) 0.021(4) 0.027(4) 0.020(4)
C13 0.061(4) 0.059(5) 0.056(4) 0.025(4) 0.035(4) 0.022(4)
C14 0.062(4) 0.053(4) 0.054(4) 0.017(3) 0.033(4) 0.023(3)
C15 0.060(4) 0.055(4) 0.054(4) 0.021(3) 0.034(3) 0.024(3)
C16 0.056(4) 0.049(4) 0.052(4) 0.021(3) 0.029(3) 0.017(3)
C17 0.055(4) 0.048(4) 0.054(4) 0.013(3) 0.020(3) 0.025(3)
C18 0.054(4) 0.047(4) 0.041(3) 0.015(3) 0.021(3) 0.018(3)
C19 0.053(4) 0.049(4) 0.053(4) 0.020(3) 0.031(3) 0.019(3)
C20 0.072(5) 0.056(5) 0.058(4) 0.022(4) 0.044(4) 0.030(4)
C21 0.071(5) 0.050(4) 0.055(4) 0.017(3) 0.034(4) 0.030(4)
C22 0.062(4) 0.051(4) 0.047(4) 0.018(3) 0.026(3) 0.019(3)
C23 0.074(5) 0.048(4) 0.069(5) 0.018(4) 0.041(4) 0.021(4)
C24 0.080(5) 0.052(5) 0.074(5) 0.018(4) 0.044(4) 0.030(4)
C25 0.074(5) 0.041(4) 0.066(5) 0.013(3) 0.041(4) 0.020(3)
C26 0.051(4) 0.090(6) 0.064(5) 0.040(5) 0.022(4) 0.034(4)
C27 0.064(5) 0.086(7) 0.074(6) 0.011(5) 0.024(5) 0.025(5)
C28 0.063(5) 0.116(9) 0.093(7) 0.055(7) 0.019(5) 0.039(6)
C29 0.088(7) 0.090(7) 0.077(6) 0.037(5) 0.025(5) 0.043(6)
C30 0.098(6) 0.062(5) 0.059(5) 0.031(4) 0.042(5) 0.045(5)
C31 0.064(5) 0.063(5) 0.071(5) 0.022(4) 0.039(4) 0.026(4)
C32 0.100(7) 0.081(7) 0.093(7) 0.047(6) 0.054(6) 0.037(6)
C33 0.118(8) 0.082(7) 0.099(8) 0.048(6) 0.070(7) 0.032(6)
C34 0.090(6) 0.060(6) 0.094(7) 0.007(5) 0.056(6) 0.006(5)
C35 0.072(5) 0.070(6) 0.076(5) 0.028(5) 0.050(5) 0.019(4)
C36 0.066(5) 0.067(5) 0.055(5) 0.009(4) 0.026(4) 0.017(4)
C37 0.074(5) 0.073(6) 0.055(5) 0.025(4) 0.013(4) 0.026(4)
C38 0.053(5) 0.100(8) 0.080(6) 0.037(6) 0.012(4) 0.030(5)
C39 0.061(5) 0.074(6) 0.074(6) 0.021(5) 0.024(4) 0.027(4)
C40 0.060(4) 0.070(5) 0.057(4) 0.029(4) 0.029(4) 0.027(4)
C41 0.054(4) 0.061(5) 0.076(5) 0.022(4) 0.034(4) 0.023(4)
C42 0.088(6) 0.094(7) 0.082(6) 0.034(6) 0.057(5) 0.052(6)
C43 0.083(6) 0.104(8) 0.078(6) 0.017(6) 0.051(5) 0.043(6)
C44 0.092(7) 0.092(7) 0.070(6) 0.014(5) 0.041(5) 0.040(6)
C45 0.087(6) 0.092(7) 0.063(5) 0.026(5) 0.042(5) 0.042(5)

loop_
_atom_type_symbol
_atom_type_description
_atom_type_scat_dispersion_real
_atom_type_scat_dispersion_imag
_atom_type_scat_source
C C 0.0033 0.0016 'International Tables Vol C Tables 4.2.6.8 and 6.1.1.4'
H H 0.0000 0.0000 'International Tables Vol C Tables 4.2.6.8 and 6.1.1.4'
N N 0.0061 0.0033 'International Tables Vol C Tables 4.2.6.8 and 6.1.1.4'
O O 0.0106 0.0060 'International Tables Vol C Tables 4.2.6.8 and 6.1.1.4'
Cl Cl 0.1484 0.1585 'International Tables Vol C Tables 4.2.6.8 and 6.1.1.4'
Ru Ru -1.2594 0.8363 'International Tables Vol C Tables 4.2.6.8 and 6.1.1.4'

loop_
_geom_angle_atom_site_label_1
_geom_angle_atom_site_label_2
_geom_angle_atom_site_label_3
_geom_angle
N11 Ru1 N9 86.4(3)
N11 Ru1 N1 96.3(3)
N9 Ru1 N1 175.3(2)
N11 Ru1 N2 174.2(2)
N9 Ru1 N2 98.8(2)
N1 Ru1 N2 78.7(2)
N11 Ru1 N8 97.3(3)
N9 Ru1 N8 78.6(3)
N1 Ru1 N8 97.2(3)
N2 Ru1 N8 86.3(2)
N11 Ru1 N10 79.2(3)
N9 Ru1 N10 96.9(3)
N1 Ru1 N10 87.4(2)
N2 Ru1 N10 97.5(2)
N8 Ru1 N10 174.6(2)
O4 Cl1 O1 110.3(5)
O4 Cl1 O2 113.3(7)
O1 Cl1 O2 109.9(5)
O4 Cl1 O3 108.5(8)
O1 Cl1 O3 110.7(6)
O2 Cl1 O3 103.9(6)
O8 Cl2 O5 117.5(9)
O8 Cl2 O7 102.9(8)
O5 Cl2 O7 107.6(10)
O8 Cl2 O6 112.7(9)
O5 Cl2 O6 109.2(7)
O7 Cl2 O6 105.9(8)
C17 N1 C25 116.5(7)
C17 N1 Ru1 115.1(5)
C25 N1 Ru1 128.3(5)
C22 N2 C18 116.4(6)
C22 N2 Ru1 128.8(5)
C18 N2 Ru1 114.6(4)
N4 N3 C14 119.1(6)
C13 N4 N3 118.4(6)
C15 N5 C13 114.3(6)
C12 N6 C6 116.7(7)
C1 N7 C5 116.0(8)
C26 N8 C30 118.5(7)
C26 N8 Ru1 125.5(5)
C30 N8 Ru1 115.9(6)
C31 N9 C35 116.8(7)
C31 N9 Ru1 117.1(5)
C35 N9 Ru1 126.1(6)
C36 N10 C40 118.1(7)
C36 N10 Ru1 125.7(6)
C40 N10 Ru1 115.9(6)
C45 N11 C41 117.5(7)
C45 N11 Ru1 126.7(6)
C41 N11 Ru1 115.8(5)
N7 C1 C2 126.7(11)
N7 C1 H1 116.6
C2 C1 H1 116.6
C3 C2 C1 117.6(10)
C3 C2 H2 121.2
C1 C2 H2 121.2
C2 C3 C4 122.2(10)
C2 C3 H3 118.9
C4 C3 H3 118.9
C9 C4 C5 120.4(8)
C9 C4 C3 124.0(9)
C5 C4 C3 115.5(10)
N7 C5 C4 121.9(8)
N7 C5 C6 118.9(7)
C4 C5 C6 119.2(8)
N6 C6 C7 121.1(7)
N6 C6 C5 119.7(8)
C7 C6 C5 119.2(7)
C10 C7 C6 120.1(8)
C10 C7 C8 120.5(9)
C6 C7 C8 119.3(8)
C9 C8 C7 119.7(10)
C9 C8 H8 120.2
C7 C8 H8 120.2
C8 C9 C4 122.1(9)
C8 C9 H9 118.9
C4 C9 H9 118.9
C11 C10 C7 118.8(8)
C11 C10 H10 120.6
C7 C10 H10 120.6
C10 C11 C12 117.9(8)
C10 C11 H11 121.0
C12 C11 H11 121.0
N6 C12 C11 125.3(7)
N6 C12 C13 116.3(7)
C11 C12 C13 118.4(7)
N4 C13 N5 126.6(7)
N4 C13 C12 117.7(6)
N5 C13 C12 115.7(7)
N3 C14 C15 119.9(7)
N3 C14 C19 118.3(7)
C15 C14 C19 121.8(6)
N5 C15 C14 121.0(6)
N5 C15 C16 118.9(7)
C14 C15 C16 120.0(7)
C23 C16 C17 118.0(7)
C23 C16 C15 124.3(7)
C17 C16 C15 117.7(7)
N1 C17 C16 123.0(7)
N1 C17 C18 115.0(7)
C16 C17 C18 121.9(7)
N2 C18 C19 123.3(6)
N2 C18 C17 116.0(6)
C19 C18 C17 120.6(7)
C20 C19 C18 117.7(6)
C20 C19 C14 124.5(6)
C18 C19 C14 117.8(6)
C21 C20 C19 120.1(6)
C21 C20 H20 120.0
C19 C20 H20 120.0
C20 C21 C22 118.5(7)
C20 C21 H21 120.7
C22 C21 H21 120.7
N2 C22 C21 124.0(7)
N2 C22 H22 118.0
C21 C22 H22 118.0
C24 C23 C16 119.1(7)
C24 C23 H23 120.5
C16 C23 H23 120.5
C23 C24 C25 120.4(8)
C23 C24 H24 119.8
C25 C24 H24 119.8
N1 C25 C24 122.8(7)
N1 C25 H25 118.6
C24 C25 H25 118.6
C27 C26 N8 121.6(9)
C27 C26 H26 119.2
N8 C26 H26 119.2
C26 C27 C28 119.8(9)
C26 C27 H27 120.1
C28 C27 H27 120.1
C27 C28 C29 119.3(9)
C27 C28 H28 120.4
C29 C28 H28 120.4
C30 C29 C28 121.1(10)
C30 C29 H29 119.4
C28 C29 H29 119.4
C29 C30 N8 119.5(9)
C29 C30 C31 127.2(9)
N8 C30 C31 113.3(7)
N9 C31 C32 123.2(8)
N9 C31 C30 115.1(7)
C32 C31 C30 121.6(8)
C33 C32 C31 119.4(9)
C33 C32 H32 120.3
C31 C32 H32 120.3
C32 C33 C34 119.1(9)
C32 C33 H33 120.4
C34 C33 H33 120.4
C35 C34 C33 118.1(9)
C35 C34 H34 121.0
C33 C34 H34 121.0
N9 C35 C34 123.2(9)
N9 C35 H35 118.4
C34 C35 H35 118.4
N10 C36 C37 122.5(8)
N10 C36 H36 118.8
C37 C36 H36 118.8
C38 C37 C36 118.9(8)
C38 C37 H37 120.5
C36 C37 H37 120.5
C37 C38 C39 118.9(8)
C37 C38 H38 120.5
C39 C38 H38 120.5
C40 C39 C38 119.5(8)
C40 C39 H39 120.3
C38 C39 H39 120.3
N10 C40 C39 121.9(8)
N10 C40 C41 114.5(6)
C39 C40 C41 123.6(7)
C42 C41 N11 121.7(8)
C42 C41 C40 123.7(7)
N11 C41 C40 114.6(6)
C41 C42 C43 118.8(8)
C41 C42 H42 120.6
C43 C42 H42 120.6
C44 C43 C42 119.9(8)
C44 C43 H43 120.1
C42 C43 H43 120.1
C43 C44 C45 119.2(9)
C43 C44 H44 120.4
C45 C44 H44 120.4
N11 C45 C44 122.9(9)
N11 C45 H45 118.6
C44 C45 H45 118.6
N1W C46 C47 167(3)
C46 C47 H47A 109.5
C46 C47 H47B 109.5
H47A C47 H47B 109.5
C46 C47 H47C 109.5
H47A C47 H47C 109.5
H47B C47 H47C 109.5

loop_
_geom_bond_atom_site_label_1
_geom_bond_atom_site_label_2
_geom_bond_distance
Ru1 N11 2.042(6)
Ru1 N9 2.050(7)
Ru1 N1 2.059(7)
Ru1 N2 2.061(6)
Ru1 N8 2.065(7)
Ru1 N10 2.081(7)
Cl1 O4 1.362(9)
Cl1 O1 1.416(8)
Cl1 O2 1.425(8)
Cl1 O3 1.491(11)
Cl2 O8 1.374(10)
Cl2 O5 1.400(11)
Cl2 O7 1.457(11)
Cl2 O6 1.473(10)
N1 C17 1.358(9)
N1 C25 1.367(9)
N2 C22 1.344(9)
N2 C18 1.350(9)
N3 N4 1.335(9)
N3 C14 1.342(9)
N4 C13 1.332(10)
N5 C15 1.339(9)
N5 C13 1.346(9)
N6 C12 1.328(10)
N6 C6 1.360(10)
N7 C1 1.301(11)
N7 C5 1.403(12)
N8 C26 1.366(11)
N8 C30 1.386(11)
N9 C31 1.341(10)
N9 C35 1.353(10)
N10 C36 1.325(10)
N10 C40 1.351(10)
N11 C45 1.341(11)
N11 C41 1.386(10)
C1 C2 1.373(14)
C1 H1 0.9300
C2 C3 1.325(17)
C2 H2 0.9300
C3 C4 1.426(15)
C3 H3 0.9300
C4 C9 1.401(14)
C4 C5 1.412(11)
C5 C6 1.440(12)
C6 C7 1.411(12)
C7 C10 1.378(12)
C7 C8 1.467(12)
C8 C9 1.346(15)
C8 H8 0.9300
C9 H9 0.9300
C10 C11 1.368(12)
C10 H10 0.9300
C11 C12 1.395(11)
C11 H11 0.9300
C12 C13 1.513(10)
C14 C15 1.415(11)
C14 C19 1.441(10)
C15 C16 1.452(10)
C16 C23 1.391(10)
C16 C17 1.405(10)
C17 C18 1.443(10)
C18 C19 1.407(9)
C19 C20 1.388(10)
C20 C21 1.362(11)
C20 H20 0.9300
C21 C22 1.392(10)
C21 H21 0.9300
C22 H22 0.9300
C23 C24 1.365(11)
C23 H23 0.9300
C24 C25 1.369(11)
C24 H24 0.9300
C25 H25 0.9300
C26 C27 1.362(12)
C26 H26 0.9300
C27 C28 1.366(14)
C27 H27 0.9300
C28 C29 1.368(15)
C28 H28 0.9300
C29 C30 1.367(12)
C29 H29 0.9300
C30 C31 1.489(12)
C31 C32 1.384(12)
C32 C33 1.350(15)
C32 H32 0.9300
C33 C34 1.403(14)
C33 H33 0.9300
C34 C35 1.379(13)
C34 H34 0.9300
C35 H35 0.9300
C36 C37 1.389(11)
C36 H36 0.9300
C37 C38 1.353(13)
C37 H37 0.9300
C38 C39 1.382(13)
C38 H38 0.9300
C39 C40 1.361(11)
C39 H39 0.9300
C40 C41 1.491(12)
C41 C42 1.376(11)
C42 C43 1.390(14)
C42 H42 0.9300
C43 C44 1.361(13)
C43 H43 0.9300
C44 C45 1.380(12)
C44 H44 0.9300
C45 H45 0.9300
C46 N1W 1.03(3)
C46 C47 1.45(3)
C47 H47A 0.9600
C47 H47B 0.9600
C47 H47C 0.9600

loop_
_geom_torsion_atom_site_label_1
_geom_torsion_atom_site_label_2
_geom_torsion_atom_site_label_3
_geom_torsion_atom_site_label_4
_geom_torsion
N11 Ru1 N1 C17 -179.6(5)
N9 Ru1 N1 C17 56(3)
N2 Ru1 N1 C17 -2.6(5)
N8 Ru1 N1 C17 82.1(5)
N10 Ru1 N1 C17 -100.8(5)
N11 Ru1 N1 C25 -1.6(7)
N9 Ru1 N1 C25 -126(3)
N2 Ru1 N1 C25 175.5(7)
N8 Ru1 N1 C25 -99.8(6)
N10 Ru1 N1 C25 77.2(6)
N11 Ru1 N2 C22 -150(2)
N9 Ru1 N2 C22 4.1(6)
N1 Ru1 N2 C22 -179.9(6)
N8 Ru1 N2 C22 82.0(6)
N10 Ru1 N2 C22 -94.1(6)
N11 Ru1 N2 C18 36(2)
N9 Ru1 N2 C18 -170.3(5)
N1 Ru1 N2 C18 5.7(4)
N8 Ru1 N2 C18 -92.4(5)
N10 Ru1 N2 C18 91.5(5)
C14 N3 N4 C13 -2.8(12)
N11 Ru1 N8 C26 -98.6(7)
N9 Ru1 N8 C26 176.6(7)
N1 Ru1 N8 C26 -1.3(7)
N2 Ru1 N8 C26 76.8(7)
N10 Ru1 N8 C26 -149(2)
N11 Ru1 N8 C30 85.4(6)
N9 Ru1 N8 C30 0.6(5)
N1 Ru1 N8 C30 -177.3(5)
N2 Ru1 N8 C30 -99.2(5)
N10 Ru1 N8 C30 35(3)
N11 Ru1 N9 C31 -99.0(6)
N1 Ru1 N9 C31 26(3)
N2 Ru1 N9 C31 83.6(6)
N8 Ru1 N9 C31 -0.8(5)
N10 Ru1 N9 C31 -177.7(5)
N11 Ru1 N9 C35 79.5(7)
N1 Ru1 N9 C35 -156(2)
N2 Ru1 N9 C35 -97.9(7)
N8 Ru1 N9 C35 177.7(7)
N10 Ru1 N9 C35 0.8(7)
N11 Ru1 N10 C36 173.7(8)
N9 Ru1 N10 C36 -101.3(7)
N1 Ru1 N10 C36 76.8(8)
N2 Ru1 N10 C36 -1.4(8)
N8 Ru1 N10 C36 -136(2)
N11 Ru1 N10 C40 -0.3(6)
N9 Ru1 N10 C40 84.7(6)
N1 Ru1 N10 C40 -97.2(6)
N2 Ru1 N10 C40 -175.5(6)
N8 Ru1 N10 C40 50(3)
N9 Ru1 N11 C45 82.2(8)
N1 Ru1 N11 C45 -94.0(8)
N2 Ru1 N11 C45 -124(2)
N8 Ru1 N11 C45 4.1(8)
N10 Ru1 N11 C45 179.9(8)
N9 Ru1 N11 C41 -97.5(6)
N1 Ru1 N11 C41 86.3(6)
N2 Ru1 N11 C41 56(2)
N8 Ru1 N11 C41 -175.5(6)
N10 Ru1 N11 C41 0.2(6)
C5 N7 C1 C2 -4.0(17)
N7 C1 C2 C3 3(2)
C1 C2 C3 C4 -1.3(19)
C2 C3 C4 C9 177.0(12)
C2 C3 C4 C5 1.2(17)
C1 N7 C5 C4 3.7(13)
C1 N7 C5 C6 -173.0(9)
C9 C4 C5 N7 -178.4(9)
C3 C4 C5 N7 -2.4(13)
C9 C4 C5 C6 -1.7(13)
C3 C4 C5 C6 174.3(8)
C12 N6 C6 C7 -2.8(11)
C12 N6 C6 C5 178.9(7)
N7 C5 C6 N6 -1.3(11)
C4 C5 C6 N6 -178.1(7)
N7 C5 C6 C7 -179.7(8)
C4 C5 C6 C7 3.5(12)
N6 C6 C7 C10 3.3(13)
C5 C6 C7 C10 -178.4(8)
N6 C6 C7 C8 179.4(8)
C5 C6 C7 C8 -2.2(12)
C10 C7 C8 C9 175.2(11)
C6 C7 C8 C9 -0.9(15)
C7 C8 C9 C4 2.9(18)
C5 C4 C9 C8 -1.6(17)
C3 C4 C9 C8 -177.2(11)
C6 C7 C10 C11 -2.7(14)
C8 C7 C10 C11 -178.8(9)
C7 C10 C11 C12 1.7(13)
C6 N6 C12 C11 1.9(12)
C6 N6 C12 C13 178.9(6)
C10 C11 C12 N6 -1.4(13)
C10 C11 C12 C13 -178.3(7)
N3 N4 C13 N5 9.7(13)
N3 N4 C13 C12 -172.8(7)
C15 N5 C13 N4 -8.0(12)
C15 N5 C13 C12 174.4(6)
N6 C12 C13 N4 -6.3(11)
C11 C12 C13 N4 170.9(8)
N6 C12 C13 N5 171.5(7)
C11 C12 C13 N5 -11.3(11)
N4 N3 C14 C15 -4.2(12)
N4 N3 C14 C19 177.4(7)
C13 N5 C15 C14 0.2(11)
C13 N5 C15 C16 179.3(7)
N3 C14 C15 N5 5.7(12)
C19 C14 C15 N5 -176.0(7)
N3 C14 C15 C16 -173.4(7)
C19 C14 C15 C16 4.9(11)
N5 C15 C16 C23 -0.4(12)
C14 C15 C16 C23 178.7(8)
N5 C15 C16 C17 179.5(6)
C14 C15 C16 C17 -1.4(11)
C25 N1 C17 C16 2.0(10)
Ru1 N1 C17 C16 -179.7(5)
C25 N1 C17 C18 -179.0(6)
Ru1 N1 C17 C18 -0.7(8)
C23 C16 C17 N1 -3.8(11)
C15 C16 C17 N1 176.3(6)
C23 C16 C17 C18 177.3(7)
C15 C16 C17 C18 -2.6(10)
C22 N2 C18 C19 -1.5(10)
Ru1 N2 C18 C19 173.7(5)
C22 N2 C18 C17 177.0(6)
Ru1 N2 C18 C17 -7.8(7)
N1 C17 C18 N2 5.7(9)
C16 C17 C18 N2 -175.3(6)
N1 C17 C18 C19 -175.8(6)
C16 C17 C18 C19 3.2(10)
N2 C18 C19 C20 0.6(10)
C17 C18 C19 C20 -177.8(7)
N2 C18 C19 C14 178.7(6)
C17 C18 C19 C14 0.3(10)
N3 C14 C19 C20 -8.0(11)
C15 C14 C19 C20 173.6(7)
N3 C14 C19 C18 174.0(7)
C15 C14 C19 C18 -4.4(11)
C18 C19 C20 C21 0.1(11)
C14 C19 C20 C21 -177.9(7)
C19 C20 C21 C22 0.2(11)
C18 N2 C22 C21 1.8(10)
Ru1 N2 C22 C21 -172.6(5)
C20 C21 C22 N2 -1.2(11)
C17 C16 C23 C24 3.3(12)
C15 C16 C23 C24 -176.8(7)
C16 C23 C24 C25 -1.3(13)
C17 N1 C25 C24 0.2(11)
Ru1 N1 C25 C24 -177.8(6)
C23 C24 C25 N1 -0.5(13)
C30 N8 C26 C27 -4.5(12)
Ru1 N8 C26 C27 179.6(6)
N8 C26 C27 C28 1.9(14)
C26 C27 C28 C29 1.6(16)
C27 C28 C29 C30 -2.4(17)
C28 C29 C30 N8 -0.2(14)
C28 C29 C30 C31 -180.0(10)
C26 N8 C30 C29 3.6(12)
Ru1 N8 C30 C29 179.9(7)
C26 N8 C30 C31 -176.6(7)
Ru1 N8 C30 C31 -0.3(8)
C35 N9 C31 C32 -0.4(12)
Ru1 N9 C31 C32 178.3(7)
C35 N9 C31 C30 -177.8(7)
Ru1 N9 C31 C30 0.9(9)
C29 C30 C31 N9 179.4(8)
N8 C30 C31 N9 -0.4(10)
C29 C30 C31 C32 2.0(14)
N8 C30 C31 C32 -177.8(8)
N9 C31 C32 C33 -1.3(15)
C30 C31 C32 C33 175.9(9)
C31 C32 C33 C34 0.0(16)
C32 C33 C34 C35 2.8(15)
C31 N9 C35 C34 3.5(12)
Ru1 N9 C35 C34 -175.0(7)
C33 C34 C35 N9 -4.8(14)
C40 N10 C36 C37 -2.6(13)
Ru1 N10 C36 C37 -176.5(6)
N10 C36 C37 C38 2.6(14)
C36 C37 C38 C39 -3.3(15)
C37 C38 C39 C40 4.1(16)
C36 N10 C40 C39 3.4(13)
Ru1 N10 C40 C39 177.9(7)
C36 N10 C40 C41 -174.2(8)
Ru1 N10 C40 C41 0.3(9)
C38 C39 C40 N10 -4.2(14)
C38 C39 C40 C41 173.2(9)
C45 N11 C41 C42 -1.4(13)
Ru1 N11 C41 C42 178.3(7)
C45 N11 C41 C40 -179.9(8)
Ru1 N11 C41 C40 -0.2(9)
N10 C40 C41 C42 -178.5(8)
C39 C40 C41 C42 3.9(14)
N10 C40 C41 N11 -0.1(11)
C39 C40 C41 N11 -177.7(8)
N11 C41 C42 C43 -0.8(15)
C40 C41 C42 C43 177.6(9)
C41 C42 C43 C44 1.4(17)
C42 C43 C44 C45 0.2(17)
C41 N11 C45 C44 3.1(15)
Ru1 N11 C45 C44 -176.6(8)
C43 C44 C45 N11 -2.5(17)
